data_4311518
loop_
_publ_author_name
'Vincent J. Catalano'
'Mark A. Malwitz'
'Anthony O. Etogo'

_publ_section_title
;
 Pyridine Substituted N-Heterocyclic Carbene Ligands as Supports for
 Au(I)-Ag(I) Interactions: Formation of a Chiral Coordination Polymer
;
_journal_name_full 'Inorganic Chemistry'
_journal_page_first 5714
_journal_page_last 5724
_journal_paper_doi 10.1021/ic049604k
_journal_volume 43
_journal_year 2004
_chemical_formula_sum 'C26 H19 Ag B F4 N8 O0 P0'
_chemical_formula_weight 638.17
_chemical_name_common 5
_chemical_name_systematic
; 
 ? 
;
_space_group_IT_number 15
_symmetry_cell_setting monoclinic
_symmetry_space_group_name_Hall '-C 2yc'
_symmetry_space_group_name_H-M 'C 1 2/c 1'
_atom_sites_solution_hydrogens geom
_atom_sites_solution_primary direct
_atom_sites_solution_secondary difmap
_audit_creation_method SHELXL-97
_cell_angle_alpha 90.00
_cell_angle_beta 112.408(10)
_cell_angle_gamma 90.00
_cell_formula_units_Z 8
_cell_length_a 33.390(4)
_cell_length_b 7.7862(9)
_cell_length_c 22.606(3)
_cell_measurement_temperature 100(2)
_cell_volume 5433.4(12)
_computing_cell_refinement 'Bruker SMART'
_computing_data_collection 'Bruker SMART'
_computing_data_reduction 'Bruker SAINT'
_computing_molecular_graphics 'Bruker SHELXTL'
_computing_publication_material 'Bruker SHELXTL'
_computing_structure_refinement 'SHELXL-97 (Sheldrick, 1997)'
_computing_structure_solution 'SHELXS-97 (Sheldrick, 1990)'
_diffrn_ambient_temperature 100(2)
_diffrn_measured_fraction_theta_full 1.000
_diffrn_measured_fraction_theta_max 1.000
_diffrn_measurement_device_type 'CCD area detector'
_diffrn_measurement_method 'phi and omega scans'
_diffrn_radiation_monochromator graphite
_diffrn_radiation_source 'fine-focus sealed tube'
_diffrn_radiation_type MoK\a
_diffrn_radiation_wavelength 0.71073
_diffrn_reflns_av_R_equivalents 0.0366
_diffrn_reflns_av_sigmaI/netI 0.0253
_diffrn_reflns_limit_h_max 39
_diffrn_reflns_limit_h_min -39
_diffrn_reflns_limit_k_max 9
_diffrn_reflns_limit_k_min -9
_diffrn_reflns_limit_l_max 26
_diffrn_reflns_limit_l_min -26
_diffrn_reflns_number 27051
_diffrn_reflns_theta_full 25.00
_diffrn_reflns_theta_max 25.00
_diffrn_reflns_theta_min 1.89
_exptl_absorpt_coefficient_mu 0.801
_exptl_absorpt_correction_T_max 0.9314
_exptl_absorpt_correction_T_min 0.7992
_exptl_absorpt_correction_type SADABS
_exptl_crystal_colour colorless
_exptl_crystal_density_diffrn 1.560
_exptl_crystal_density_meas 0
_exptl_crystal_density_method 'not measured'
_exptl_crystal_description blade
_exptl_crystal_F_000 2552
_exptl_crystal_size_max 0.29
_exptl_crystal_size_mid 0.20
_exptl_crystal_size_min 0.09
_refine_diff_density_max 1.974
_refine_diff_density_min -0.796
_refine_diff_density_rms 0.178
_refine_ls_extinction_method none
_refine_ls_goodness_of_fit_ref 1.131
_refine_ls_hydrogen_treatment mixed
_refine_ls_matrix_type full
_refine_ls_number_parameters 388
_refine_ls_number_reflns 4792
_refine_ls_number_restraints 0
_refine_ls_restrained_S_all 1.131
_refine_ls_R_factor_all 0.0687
_refine_ls_R_factor_gt 0.0596
_refine_ls_shift/su_max 0.000
_refine_ls_shift/su_mean 0.000
_refine_ls_structure_factor_coef Fsqd
_refine_ls_weighting_details 'calc w=1/[\s^2^(Fo^2^)+(0.1195P)^2^+34.7172P] where P=(Fo^2^+2Fc^2^)/3'
_refine_ls_weighting_scheme calc
_refine_ls_wR_factor_gt 0.1814
_refine_ls_wR_factor_ref 0.1963
_reflns_number_gt 4089
_reflns_number_total 4792
_reflns_threshold_expression >2sigma(I)
_cod_data_source_file ic049604ksi20040323_054337_3.cif
_cod_data_source_block ae001a
_cod_depositor_comments
;
The following automatic conversions were performed:
'_symmetry_cell_setting' value 'Monoclinic' changed to 'monoclinic'
according to '/home/saulius/struct/CIF-dictionaries/cif_core.dic'
dictionary named 'cif_core.dic' version 2.4.1 from 2010-06-29.

Automatic conversion script
Id: cif_fix_enum 1527 2010-12-29 10:47:43Z saulius 
;
_cod_database_code 4311518

loop_
_symmetry_equiv_pos_as_xyz
'x, y, z'
'-x, y, -z+1/2'
'x+1/2, y+1/2, z'
'-x+1/2, y+1/2, -z+1/2'
'-x, -y, -z'
'x, -y, z-1/2'
'-x+1/2, -y+1/2, -z'
'x+1/2, -y+1/2, z-1/2'

loop_
_atom_site_label
_atom_site_type_symbol
_atom_site_fract_x
_atom_site_fract_y
_atom_site_fract_z
_atom_site_U_iso_or_equiv
_atom_site_adp_type
_atom_site_occupancy
_atom_site_symmetry_multiplicity
_atom_site_calc_flag
_atom_site_refinement_flags
_atom_site_disorder_assembly
_atom_site_disorder_group
Ag1 Ag 0.185399(13) 0.36936(6) 0.208259(18) 0.0341(2) Uani 1 1 d . . .
N1 N 0.21259(15) 0.2933(6) 0.3585(2) 0.0320(10) Uani 1 1 d . . .
N2 N 0.14958(15) 0.2023(7) 0.3001(2) 0.0355(11) Uani 1 1 d . . .
N3 N 0.21999(16) 0.4360(6) 0.0961(2) 0.0349(10) Uani 1 1 d . . .
N4 N 0.15616(16) 0.5325(7) 0.0754(2) 0.0396(11) Uani 1 1 d . . .
N5 N 0.26817(16) 0.4307(7) 0.4408(2) 0.0375(11) Uani 1 1 d . . .
H5A H 0.2524 0.4202 0.4642 0.045 Uiso 1 1 calc R . .
N6 N 0.11238(19) 0.1827(11) 0.1906(3) 0.0623(18) Uani 1 1 d . . .
H6A H 0.1364 0.2174 0.1870 0.075 Uiso 1 1 calc R . .
N7 N 0.27934(19) 0.2884(8) 0.0873(3) 0.0486(13) Uani 1 1 d . . .
H7A H 0.2660 0.2929 0.0455 0.058 Uiso 1 1 calc R . .
N8 N 0.1160(2) 0.5839(12) 0.1368(3) 0.077(2) Uani 1 1 d . . .
C1 C 0.18491(18) 0.2820(7) 0.2967(3) 0.0323(12) Uani 1 1 d . . .
C2 C 0.19504(19) 0.2231(8) 0.4000(3) 0.0375(13) Uani 1 1 d . . .
H2A H 0.2084 0.2166 0.4453 0.045 Uiso 1 1 calc R . .
C3 C 0.1557(2) 0.1669(8) 0.3633(3) 0.0388(13) Uani 1 1 d . . .
H3A H 0.1356 0.1126 0.3777 0.047 Uiso 1 1 calc R . .
C4 C 0.1114(2) 0.1617(9) 0.2457(3) 0.0411(14) Uani 1 1 d . . .
C5 C 0.0760(3) 0.0907(18) 0.2532(4) 0.098(4) Uani 1 1 d . . .
H5B H 0.0766 0.0664 0.2947 0.118 Uiso 1 1 calc R . .
C6 C 0.0400(3) 0.056(2) 0.1998(5) 0.119(5) Uani 1 1 d . . .
H6B H 0.0152 0.0058 0.2039 0.142 Uiso 1 1 calc R . .
C7 C 0.0398(3) 0.0923(13) 0.1403(4) 0.066(2) Uani 1 1 d . . .
H7B H 0.0146 0.0761 0.1026 0.080 Uiso 1 1 calc R . .
C8 C 0.0771(2) 0.1524(12) 0.1377(4) 0.064(2) Uani 1 1 d . . .
H8A H 0.0783 0.1740 0.0971 0.077 Uiso 1 1 calc R . .
C9 C 0.25442(18) 0.3715(7) 0.3811(3) 0.0312(12) Uani 1 1 d . . .
C10 C 0.2780(2) 0.3818(9) 0.3425(3) 0.0449(16) Uani 1 1 d . . .
H10A H 0.2675 0.3330 0.3009 0.054 Uiso 1 1 calc R . .
C11 C 0.3174(2) 0.4656(10) 0.3667(3) 0.0485(16) Uani 1 1 d . . .
H11A H 0.3341 0.4790 0.3411 0.058 Uiso 1 1 calc R . .
C12 C 0.3324(2) 0.5297(8) 0.4280(3) 0.0407(13) Uani 1 1 d . . .
H12A H 0.3594 0.5879 0.4454 0.049 Uiso 1 1 calc R . .
C13 C 0.3072(2) 0.5075(8) 0.4637(3) 0.0414(14) Uani 1 1 d . . .
H13A H 0.3179 0.5484 0.5066 0.050 Uiso 1 1 calc R . .
C14 C 0.18957(19) 0.4525(8) 0.1222(3) 0.0352(12) Uani 1 1 d . . .
C15 C 0.1657(2) 0.5619(9) 0.0216(3) 0.0458(15) Uani 1 1 d . . .
H15A H 0.1472 0.6145 -0.0171 0.055 Uiso 1 1 calc R . .
C16 C 0.2057(2) 0.5028(9) 0.0342(3) 0.0431(15) Uani 1 1 d . . .
H16A H 0.2212 0.5056 0.0066 0.052 Uiso 1 1 calc R . .
C17 C 0.2613(2) 0.3562(7) 0.1260(3) 0.0352(13) Uani 1 1 d . . .
C18 C 0.2800(2) 0.3543(7) 0.1902(3) 0.0391(14) Uani 1 1 d . . .
H18A H 0.2663 0.4053 0.2158 0.047 Uiso 1 1 calc R . .
C19 C 0.3198(3) 0.2754(9) 0.2175(3) 0.0529(17) Uani 1 1 d . . .
H19A H 0.3336 0.2707 0.2628 0.063 Uiso 1 1 calc R . .
C20 C 0.3399(2) 0.2034(9) 0.1807(3) 0.0510(16) Uani 1 1 d . . .
H20A H 0.3673 0.1491 0.1997 0.061 Uiso 1 1 calc R . .
C21 C 0.3188(2) 0.2128(9) 0.1148(3) 0.0487(16) Uani 1 1 d . . .
H21A H 0.3323 0.1654 0.0883 0.058 Uiso 1 1 calc R . .
C22 C 0.1162(2) 0.5801(9) 0.0806(3) 0.0455(15) Uani 1 1 d . A .
C23 C 0.0834(7) 0.668(4) 0.0346(11) 0.084(8) Uani 0.50 1 d P . .
C25 C 0.0414(3) 0.6642(14) 0.0940(5) 0.075(3) Uani 1 1 d . . .
C24 C 0.0449(8) 0.701(4) 0.0419(14) 0.087(9) Uani 0.50 1 d P A .
C26 C 0.0809(12) 0.622(8) 0.1418(13) 0.070(11) Uani 0.50 1 d P A .
B1 B 0.0734(3) 1.8796(18) 0.4249(5) 0.078(4) Uani 1 1 d . . .
F1 F 0.0910(3) 2.0420(13) 0.4259(4) 0.140(3) Uani 1 1 d . . .
F2 F 0.10683(18) 1.7699(12) 0.4457(4) 0.131(3) Uani 1 1 d . . .
F3 F 0.04272(19) 1.8419(11) 0.3673(3) 0.110(2) Uani 1 1 d . . .
F4 F 0.05388(17) 1.8884(8) 0.4702(3) 0.0812(16) Uani 1 1 d . . .
C23A C 0.0792(7) 0.565(3) 0.0227(10) 0.057(5) Uani 0.50 1 d P A 2
C24A C 0.0394(9) 0.606(3) 0.0285(14) 0.072(7) Uani 0.50 1 d P A 2
C26A C 0.0750(19) 0.614(10) 0.149(3) 0.11(2) Uani 0.50 1 d P A 2

loop_
_atom_site_aniso_label
_atom_site_aniso_U_11
_atom_site_aniso_U_22
_atom_site_aniso_U_33
_atom_site_aniso_U_23
_atom_site_aniso_U_13
_atom_site_aniso_U_12
Ag1 0.0362(3) 0.0425(3) 0.0249(3) 0.00357(16) 0.0132(2) 0.00133(17)
N1 0.035(2) 0.038(3) 0.026(2) 0.0029(19) 0.015(2) 0.004(2)
N2 0.031(2) 0.046(3) 0.033(2) 0.000(2) 0.016(2) 0.001(2)
N3 0.042(3) 0.037(3) 0.024(2) 0.0013(19) 0.012(2) -0.007(2)
N4 0.039(3) 0.048(3) 0.026(2) 0.002(2) 0.005(2) -0.008(2)
N5 0.041(3) 0.046(3) 0.029(2) -0.002(2) 0.018(2) -0.001(2)
N6 0.034(3) 0.116(6) 0.039(3) -0.005(3) 0.016(2) -0.015(3)
N7 0.057(3) 0.056(3) 0.037(3) -0.007(3) 0.023(3) -0.008(3)
N8 0.047(4) 0.138(7) 0.040(3) -0.012(4) 0.009(3) 0.025(4)
C1 0.033(3) 0.037(3) 0.031(3) 0.002(2) 0.016(2) 0.005(2)
C2 0.041(3) 0.046(3) 0.032(3) 0.005(3) 0.022(3) 0.004(3)
C3 0.038(3) 0.049(3) 0.033(3) 0.004(3) 0.017(3) 0.001(3)
C4 0.032(3) 0.060(4) 0.032(3) -0.001(3) 0.013(2) 0.000(3)
C5 0.061(5) 0.190(12) 0.042(5) 0.002(6) 0.017(4) -0.045(7)
C6 0.059(6) 0.218(15) 0.074(7) 0.008(8) 0.019(5) -0.066(8)
C7 0.040(4) 0.112(7) 0.044(4) -0.007(4) 0.011(3) -0.012(4)
C8 0.042(4) 0.114(7) 0.034(4) -0.003(4) 0.012(3) -0.008(4)
C9 0.032(3) 0.033(3) 0.029(3) 0.003(2) 0.012(2) 0.003(2)
C10 0.040(3) 0.065(4) 0.033(3) -0.008(3) 0.017(3) -0.006(3)
C11 0.042(3) 0.071(5) 0.039(3) -0.001(3) 0.022(3) -0.005(3)
C12 0.038(3) 0.041(3) 0.043(3) 0.003(3) 0.015(3) -0.002(3)
C13 0.044(3) 0.045(3) 0.034(3) -0.004(3) 0.013(3) -0.004(3)
C14 0.039(3) 0.035(3) 0.032(3) -0.003(2) 0.014(2) -0.006(2)
C15 0.046(4) 0.060(4) 0.026(3) 0.006(3) 0.007(3) -0.012(3)
C16 0.047(4) 0.055(4) 0.025(3) 0.003(3) 0.011(3) -0.013(3)
C17 0.042(3) 0.034(3) 0.031(3) -0.002(2) 0.016(3) -0.008(2)
C18 0.054(4) 0.041(3) 0.025(3) 0.001(2) 0.017(3) 0.003(3)
C19 0.067(5) 0.053(4) 0.034(3) 0.004(3) 0.014(3) 0.006(4)
C20 0.047(4) 0.049(4) 0.054(4) 0.002(3) 0.015(3) 0.007(3)
C21 0.053(4) 0.049(4) 0.051(4) -0.009(3) 0.028(3) -0.003(3)
C22 0.036(3) 0.053(4) 0.041(4) 0.008(3) 0.008(3) -0.006(3)
C23 0.050(11) 0.15(2) 0.058(13) 0.048(16) 0.020(10) 0.028(15)
C25 0.042(5) 0.092(7) 0.085(7) 0.007(5) 0.017(5) 0.010(4)
C24 0.045(12) 0.13(2) 0.082(19) 0.062(18) 0.023(12) 0.038(15)
C26 0.025(14) 0.16(3) 0.019(8) -0.027(10) 0.001(9) 0.021(14)
B1 0.021(4) 0.153(12) 0.056(6) 0.025(6) 0.011(4) 0.002(5)
F1 0.139(6) 0.173(8) 0.142(7) 0.023(6) 0.092(6) -0.044(6)
F2 0.056(3) 0.184(8) 0.128(6) -0.069(6) 0.008(3) 0.027(4)
F3 0.065(3) 0.193(8) 0.062(3) -0.011(4) 0.014(3) 0.007(4)
F4 0.064(3) 0.123(5) 0.066(3) 0.006(3) 0.036(3) -0.010(3)
C23A 0.045(9) 0.075(13) 0.041(8) -0.005(9) 0.005(6) -0.006(10)
C24A 0.053(11) 0.084(16) 0.064(12) -0.006(13) 0.006(9) 0.006(12)
C26A 0.047(17) 0.16(4) 0.13(4) -0.02(3) 0.044(19) 0.029(17)

loop_
_atom_type_symbol
_atom_type_description
_atom_type_scat_dispersion_real
_atom_type_scat_dispersion_imag
_atom_type_scat_source
C C 0.0033 0.0016 'International Tables Vol C Tables 4.2.6.8 and 6.1.1.4'
H H 0.0000 0.0000 'International Tables Vol C Tables 4.2.6.8 and 6.1.1.4'
B B 0.0013 0.0007 'International Tables Vol C Tables 4.2.6.8 and 6.1.1.4'
N N 0.0061 0.0033 'International Tables Vol C Tables 4.2.6.8 and 6.1.1.4'
F F 0.0171 0.0103 'International Tables Vol C Tables 4.2.6.8 and 6.1.1.4'
P P 0.1023 0.0942 'International Tables Vol C Tables 4.2.6.8 and 6.1.1.4'
Ag Ag -0.8971 1.1015 'International Tables Vol C Tables 4.2.6.8 and 6.1.1.4'
O O 0.0106 0.0060 'International Tables Vol C Tables 4.2.6.8 and 6.1.1.4'

loop_
_geom_angle_atom_site_label_1
_geom_angle_atom_site_label_2
_geom_angle_atom_site_label_3
_geom_angle
_geom_angle_site_symmetry_1
_geom_angle_site_symmetry_3
_geom_angle_publ_flag
C14 Ag1 C1 176.8(2) . . ?
C1 N1 C2 111.9(5) . . ?
C1 N1 C9 125.9(5) . . ?
C2 N1 C9 122.1(5) . . ?
C1 N2 C3 110.9(5) . . ?
C1 N2 C4 124.0(5) . . ?
C3 N2 C4 125.0(5) . . ?
C14 N3 C16 111.9(5) . . ?
C14 N3 C17 125.6(5) . . ?
C16 N3 C17 122.5(5) . . ?
C14 N4 C15 111.2(5) . . ?
C14 N4 C22 124.6(5) . . ?
C15 N4 C22 124.2(5) . . ?
C9 N5 C13 117.0(5) . . ?
C4 N6 C8 120.5(6) . . ?
C17 N7 C21 118.1(6) . . ?
C26 N8 C22 117.2(14) . . ?
C26 N8 C26A 7(5) . . ?
C22 N8 C26A 123(2) . . ?
N1 C1 N2 103.6(5) . . ?
N1 C1 Ag1 134.9(4) . . ?
N2 C1 Ag1 121.3(4) . . ?
C3 C2 N1 106.2(5) . . ?
C2 C3 N2 107.4(5) . . ?
N6 C4 C5 121.3(7) . . ?
N6 C4 N2 117.9(6) . . ?
C5 C4 N2 120.7(6) . . ?
C6 C5 C4 118.7(8) . . ?
C5 C6 C7 119.9(8) . . ?
C8 C7 C6 116.9(7) . . ?
N6 C8 C7 122.3(7) . . ?
N5 C9 C10 124.0(6) . . ?
N5 C9 N1 115.0(5) . . ?
C10 C9 N1 121.0(5) . . ?
C11 C10 C9 117.6(6) . . ?
C12 C11 C10 119.7(6) . . ?
C11 C12 C13 118.4(6) . . ?
N5 C13 C12 123.1(6) . . ?
N4 C14 N3 103.5(5) . . ?
N4 C14 Ag1 122.4(4) . . ?
N3 C14 Ag1 134.0(4) . . ?
C16 C15 N4 107.6(5) . . ?
C15 C16 N3 105.9(6) . . ?
C18 C17 N7 124.0(6) . . ?
C18 C17 N3 118.9(6) . . ?
N7 C17 N3 117.0(5) . . ?
C17 C18 C19 117.3(6) . . ?
C20 C19 C18 121.5(6) . . ?
C19 C20 C21 117.7(7) . . ?
N7 C21 C20 121.3(6) . . ?
N8 C22 C23 115.8(12) . . ?
N8 C22 C23A 125.7(11) . . ?
C23 C22 C23A 34.9(13) . . ?
N8 C22 N4 116.7(6) . . ?
C23 C22 N4 124.6(11) . . ?
C23A C22 N4 114.5(11) . . ?
C23A C23 C22 76(3) . . ?
C23A C23 C24 100(3) . . ?
C22 C23 C24 121.0(19) . . ?
C23A C23 C24A 68(3) . . ?
C22 C23 C24A 112(2) . . ?
C24 C23 C24A 31.7(15) . . ?
C24 C25 C26A 125(3) . . ?
C24 C25 C26 112(2) . . ?
C26A C25 C26 13(4) . . ?
C24 C25 C24A 31.4(16) . . ?
C26A C25 C24A 121(3) . . ?
C26 C25 C24A 111(2) . . ?
C24A C24 C25 93(4) . . ?
C24A C24 C23 83(4) . . ?
C25 C24 C23 119.5(19) . . ?
C24A C24 C23A 54(3) . . ?
C25 C24 C23A 113.6(18) . . ?
C23 C24 C23A 28.6(14) . . ?
N8 C26 C25 129(3) . . ?
F2 B1 F3 115.2(11) . . ?
F2 B1 F1 106.4(8) . . ?
F3 B1 F1 111.9(9) . . ?
F2 B1 F4 109.3(8) . . ?
F3 B1 F4 108.8(7) . . ?
F1 B1 F4 104.7(10) . . ?
C23 C23A C22 69(2) . . ?
C23 C23A C24A 79(3) . . ?
C22 C23A C24A 114.4(18) . . ?
C23 C23A C24 52(3) . . ?
C22 C23A C24 98.4(15) . . ?
C24A C23A C24 27.0(13) . . ?
C24 C24A C23A 99(4) . . ?
C24 C24A C23 66(3) . . ?
C23A C24A C23 33.2(13) . . ?
C24 C24A C25 56(3) . . ?
C23A C24A C25 117.3(19) . . ?
C23 C24A C25 97.8(18) . . ?
C25 C26A N8 111(4) . . ?

loop_
_geom_bond_atom_site_label_1
_geom_bond_atom_site_label_2
_geom_bond_distance
_geom_bond_site_symmetry_2
_geom_bond_publ_flag
Ag1 C14 2.106(6) . ?
Ag1 C1 2.117(5) . ?
N1 C1 1.353(7) . ?
N1 C2 1.393(7) . ?
N1 C9 1.428(7) . ?
N2 C1 1.362(7) . ?
N2 C3 1.391(8) . ?
N2 C4 1.430(8) . ?
N3 C14 1.361(8) . ?
N3 C16 1.396(7) . ?
N3 C17 1.427(8) . ?
N4 C14 1.360(8) . ?
N4 C15 1.389(8) . ?
N4 C22 1.430(9) . ?
N5 C9 1.330(8) . ?
N5 C13 1.344(8) . ?
N6 C4 1.270(9) . ?
N6 C8 1.342(9) . ?
N7 C17 1.344(8) . ?
N7 C21 1.359(9) . ?
N8 C26 1.25(4) . ?
N8 C22 1.276(10) . ?
N8 C26A 1.52(6) . ?
C2 C3 1.331(9) . ?
C4 C5 1.370(11) . ?
C5 C6 1.368(13) . ?
C6 C7 1.373(13) . ?
C7 C8 1.351(11) . ?
C9 C10 1.383(9) . ?
C10 C11 1.380(9) . ?
C11 C12 1.376(9) . ?
C12 C13 1.381(9) . ?
C15 C16 1.335(10) . ?
C17 C18 1.343(9) . ?
C18 C19 1.378(10) . ?
C19 C20 1.372(10) . ?
C20 C21 1.385(10) . ?
C22 C23 1.37(2) . ?
C22 C23A 1.42(2) . ?
C23 C23A 0.84(3) . ?
C23 C24 1.38(3) . ?
C23 C24A 1.50(4) . ?
C25 C24 1.26(3) . ?
C25 C26A 1.38(6) . ?
C25 C26 1.39(4) . ?
C25 C24A 1.52(3) . ?
C24 C24A 0.80(3) . ?
C24 C23A 1.73(4) . ?
B1 F2 1.340(13) . ?
B1 F3 1.347(12) . ?
B1 F1 1.392(15) . ?
B1 F4 1.410(11) . ?
C23A C24A 1.42(4) . ?
